data_7020244
loop_
_publ_author_name
'Cadenbach, Thomas'
'Hevia, Eva'
'Kennedy, Alan R.'
'Mulvey, Robert E.'
'Pickrell, Janie-Anne'
'Robertson, Stuart D.'

_publ_section_title
;
 Accessing low denticity coordination modes of a high denticity tripodal
 ligand to complete its coordinative repertoire.
;
_journal_issue 34
_journal_name_full 'Dalton transactions (Cambridge, England : 2003)'
_journal_page_first 10141
_journal_page_last 10144
_journal_paper_doi 10.1039/c2dt31061a
_journal_volume 41
_journal_year 2012
_chemical_formula_moiety 'C20 H48 N4 Zn'
_chemical_formula_sum 'C20 H48 N4 Zn'
_chemical_formula_weight 409.99
_chemical_name_systematic
;
?
;
_space_group_IT_number 2
_symmetry_cell_setting triclinic
_symmetry_space_group_name_Hall '-P 1'
_symmetry_space_group_name_H-M 'P -1'
_atom_sites_solution_hydrogens geom
_atom_sites_solution_primary patterson
_atom_sites_solution_secondary difmap
_audit_creation_method SHELXL-97
_cell_angle_alpha 66.433(4)
_cell_angle_beta 77.519(3)
_cell_angle_gamma 72.686(4)
_cell_formula_units_Z 2
_cell_length_a 8.9150(3)
_cell_length_b 11.3744(5)
_cell_length_c 13.6985(6)
_cell_measurement_reflns_used 21800
_cell_measurement_temperature 123(2)
_cell_measurement_theta_max 30.1769
_cell_measurement_theta_min 3.0057
_cell_volume 1208.01(9)
_computing_cell_refinement
;
CrysAlisPro, Oxford Diffraction Ltd.,
Version 1.171.34.40 (release 27-08-2010 CrysAlis171 .NET)
(compiled Aug 27 2010,11:50:40)
;
_computing_data_collection
;
CrysAlisPro, Oxford Diffraction Ltd.,
Version 1.171.34.40 (release 27-08-2010 CrysAlis171 .NET)
(compiled Aug 27 2010,11:50:40)
;
_computing_data_reduction
;
CrysAlisPro, Oxford Diffraction Ltd.,
Version 1.171.34.40 (release 27-08-2010 CrysAlis171 .NET)
(compiled Aug 27 2010,11:50:40)
;
_computing_structure_refinement 'SHELXL-97 (Sheldrick, 1997)'
_computing_structure_solution 'SHELXS-97 (Sheldrick, 1990)'
_diffrn_ambient_temperature 123(2)
_diffrn_measured_fraction_theta_full 0.999
_diffrn_measured_fraction_theta_max 0.933
_diffrn_measurement_device_type 'Xcalibur, Eos'
_diffrn_radiation_monochromator graphite
_diffrn_radiation_source 'fine-focus sealed tube'
_diffrn_radiation_type MoK\a
_diffrn_radiation_wavelength 0.71073
_diffrn_reflns_av_R_equivalents 0.0311
_diffrn_reflns_av_sigmaI/netI 0.0236
_diffrn_reflns_limit_h_max 12
_diffrn_reflns_limit_h_min -12
_diffrn_reflns_limit_k_max 15
_diffrn_reflns_limit_k_min -15
_diffrn_reflns_limit_l_max 19
_diffrn_reflns_limit_l_min -18
_diffrn_reflns_number 36079
_diffrn_reflns_theta_full 27.50
_diffrn_reflns_theta_max 30.24
_diffrn_reflns_theta_min 3.01
_exptl_absorpt_coefficient_mu 1.026
_exptl_absorpt_correction_T_max 1.00000
_exptl_absorpt_correction_T_min 0.74635
_exptl_absorpt_correction_type multi-scan
_exptl_absorpt_process_details
;
CrysAlisPro, Oxford Diffraction Ltd.,
Version 1.171.34.40 (release 27-08-2010 CrysAlis171 .NET)
(compiled Aug 27 2010,11:50:40)
Empirical absorption correction using spherical harmonics,
implemented in SCALE3 ABSPACK scaling algorithm.
;
_exptl_crystal_colour colourless
_exptl_crystal_density_diffrn 1.127
_exptl_crystal_density_method 'not measured'
_exptl_crystal_description plate
_exptl_crystal_F_000 452
_exptl_crystal_size_max 0.16
_exptl_crystal_size_mid 0.12
_exptl_crystal_size_min 0.06
_refine_diff_density_max 0.388
_refine_diff_density_min -0.211
_refine_diff_density_rms 0.047
_refine_ls_extinction_method none
_refine_ls_goodness_of_fit_ref 1.060
_refine_ls_hydrogen_treatment constr
_refine_ls_matrix_type full
_refine_ls_number_parameters 238
_refine_ls_number_reflns 6738
_refine_ls_number_restraints 0
_refine_ls_restrained_S_all 1.060
_refine_ls_R_factor_all 0.0290
_refine_ls_R_factor_gt 0.0246
_refine_ls_shift/su_max 0.004
_refine_ls_shift/su_mean 0.000
_refine_ls_structure_factor_coef Fsqd
_refine_ls_weighting_details 'calc w=1/[\s^2^(Fo^2^)+(0.0279P)^2^+0.3049P] where P=(Fo^2^+2Fc^2^)/3'
_refine_ls_weighting_scheme calc
_refine_ls_wR_factor_gt 0.0590
_refine_ls_wR_factor_ref 0.0610
_reflns_number_gt 6194
_reflns_number_total 6738
_reflns_threshold_expression >2sigma(I)
_cod_data_source_file c2dt31061a.txt
_cod_data_source_block srjp1102
_cod_original_sg_symbol_H-M P-1
_cod_database_code 7020244

loop_
_symmetry_equiv_pos_as_xyz
'x, y, z'
'-x, -y, -z'

loop_
_atom_site_label
_atom_site_type_symbol
_atom_site_fract_x
_atom_site_fract_y
_atom_site_fract_z
_atom_site_U_iso_or_equiv
_atom_site_adp_type
_atom_site_occupancy
_atom_site_symmetry_multiplicity
_atom_site_calc_flag
_atom_site_refinement_flags
Zn1 Zn 1.255520(13) 0.324840(11) 1.280219(9) 0.01409(4) Uani 1 1 d .
C1 C 1.14047(13) 0.23189(11) 1.42646(9) 0.0184(2) Uani 1 1 d .
C2 C 1.23441(15) 0.11832(13) 1.51361(9) 0.0270(3) Uani 1 1 d .
H2A H 1.1617 0.0852 1.5773 0.041 Uiso 1 1 calc R
H2B H 1.3109 0.1502 1.5324 0.041 Uiso 1 1 calc R
H2C H 1.2907 0.0470 1.4869 0.041 Uiso 1 1 calc R
C3 C 1.01374(14) 0.17892(13) 1.40824(10) 0.0262(2) Uani 1 1 d .
H3A H 0.9454 0.1496 1.4753 0.039 Uiso 1 1 calc R
H3B H 1.0648 0.1043 1.3845 0.039 Uiso 1 1 calc R
H3C H 0.9500 0.2489 1.3533 0.039 Uiso 1 1 calc R
C4 C 1.05381(16) 0.33949(13) 1.47352(11) 0.0304(3) Uani 1 1 d .
H4A H 0.9920 0.3010 1.5416 0.046 Uiso 1 1 calc R
H4B H 0.9829 0.4097 1.4232 0.046 Uiso 1 1 calc R
H4C H 1.1313 0.3764 1.4858 0.046 Uiso 1 1 calc R
C5 C 1.14744(13) 0.50183(11) 1.17038(9) 0.0187(2) Uani 1 1 d .
C6 C 1.12584(16) 0.61305(12) 1.21216(12) 0.0291(3) Uani 1 1 d .
H6A H 1.0576 0.6936 1.1679 0.044 Uiso 1 1 calc R
H6B H 1.2291 0.6294 1.2087 0.044 Uiso 1 1 calc R
H6C H 1.0770 0.5872 1.2866 0.044 Uiso 1 1 calc R
C7 C 1.22352(16) 0.54750(14) 1.05424(10) 0.0338(3) Uani 1 1 d .
H7A H 1.1628 0.6353 1.0141 0.051 Uiso 1 1 calc R
H7B H 1.2242 0.4851 1.0213 0.051 Uiso 1 1 calc R
H7C H 1.3323 0.5514 1.0529 0.051 Uiso 1 1 calc R
C8 C 0.98106(14) 0.49220(12) 1.16706(11) 0.0253(2) Uani 1 1 d .
H8A H 0.9224 0.5777 1.1216 0.038 Uiso 1 1 calc R
H8B H 0.9258 0.4681 1.2398 0.038 Uiso 1 1 calc R
H8C H 0.9885 0.4247 1.1377 0.038 Uiso 1 1 calc R
N1 N 1.50643(11) 0.33014(10) 1.29093(8) 0.0215(2) Uani 1 1 d .
N2 N 1.18031(12) 0.03066(10) 1.13926(8) 0.0220(2) Uani 1 1 d .
N3 N 1.52733(12) -0.20195(10) 1.33034(9) 0.0243(2) Uani 1 1 d .
N4 N 1.40480(11) 0.17377(9) 1.19806(8) 0.01909(19) Uani 1 1 d .
C10 C 1.52833(18) 0.3111(2) 1.40008(12) 0.0499(5) Uani 1 1 d .
H10A H 1.6358 0.3161 1.4011 0.075 Uiso 1 1 calc R
H10B H 1.5121 0.2243 1.4494 0.075 Uiso 1 1 calc R
H10C H 1.4517 0.3801 1.4225 0.075 Uiso 1 1 calc R
C11 C 1.54479(15) 0.45592(13) 1.21776(12) 0.0299(3) Uani 1 1 d .
H11A H 1.6540 0.4533 1.2224 0.045 Uiso 1 1 calc R
H11B H 1.4728 0.5284 1.2380 0.045 Uiso 1 1 calc R
H11C H 1.5332 0.4698 1.1442 0.045 Uiso 1 1 calc R
C12 C 1.61453(14) 0.22197(12) 1.25867(12) 0.0294(3) Uani 1 1 d .
H12A H 1.6207 0.1377 1.3206 0.035 Uiso 1 1 calc R
H12B H 1.7219 0.2387 1.2367 0.035 Uiso 1 1 calc R
C13 C 1.55852(15) 0.21064(13) 1.16729(11) 0.0297(3) Uani 1 1 d .
H13A H 1.5485 0.2962 1.1065 0.036 Uiso 1 1 calc R
H13B H 1.6383 0.1433 1.1430 0.036 Uiso 1 1 calc R
C14 C 1.22633(18) -0.00105(15) 1.04255(12) 0.0355(3) Uani 1 1 d .
H14A H 1.3322 0.0132 1.0117 0.053 Uiso 1 1 calc R
H14B H 1.1507 0.0559 0.9905 0.053 Uiso 1 1 calc R
H14C H 1.2271 -0.0936 1.0602 0.053 Uiso 1 1 calc R
C15 C 1.02530(16) 0.00502(16) 1.18665(13) 0.0375(3) Uani 1 1 d .
H15A H 1.0289 -0.0877 1.2023 0.056 Uiso 1 1 calc R
H15B H 0.9473 0.0620 1.1363 0.056 Uiso 1 1 calc R
H15C H 0.9953 0.0235 1.2532 0.056 Uiso 1 1 calc R
C16 C 1.17922(15) 0.16773(12) 1.11742(10) 0.0248(2) Uani 1 1 d .
H16A H 1.1182 0.1927 1.1786 0.030 Uiso 1 1 calc R
H16B H 1.1239 0.2253 1.0532 0.030 Uiso 1 1 calc R
C17 C 1.34270(16) 0.19335(12) 1.09900(9) 0.0254(2) Uani 1 1 d .
H17A H 1.4172 0.1339 1.0642 0.030 Uiso 1 1 calc R
H17B H 1.3391 0.2852 1.0489 0.030 Uiso 1 1 calc R
C18 C 1.66623(18) -0.30114(14) 1.31170(13) 0.0392(3) Uani 1 1 d .
H18A H 1.6636 -0.3869 1.3689 0.059 Uiso 1 1 calc R
H18B H 1.7622 -0.2756 1.3112 0.059 Uiso 1 1 calc R
H18C H 1.6661 -0.3075 1.2425 0.059 Uiso 1 1 calc R
C19 C 1.38480(17) -0.24273(13) 1.33629(12) 0.0331(3) Uani 1 1 d .
H19A H 1.2920 -0.1786 1.3529 0.050 Uiso 1 1 calc R
H19B H 1.3876 -0.3299 1.3926 0.050 Uiso 1 1 calc R
H19C H 1.3787 -0.2472 1.2673 0.050 Uiso 1 1 calc R
C20 C 1.53158(14) -0.07361(11) 1.24594(10) 0.0225(2) Uani 1 1 d .
H20A H 1.5045 -0.0721 1.1790 0.027 Uiso 1 1 calc R
H20B H 1.6398 -0.0597 1.2321 0.027 Uiso 1 1 calc R
C21 C 1.41497(13) 0.03778(11) 1.27795(9) 0.0177(2) Uani 1 1 d .
H21A H 1.3084 0.0199 1.2944 0.021 Uiso 1 1 calc R
H21B H 1.4442 0.0346 1.3448 0.021 Uiso 1 1 calc R

loop_
_atom_site_aniso_label
_atom_site_aniso_U_11
_atom_site_aniso_U_22
_atom_site_aniso_U_33
_atom_site_aniso_U_23
_atom_site_aniso_U_13
_atom_site_aniso_U_12
Zn1 0.01217(6) 0.01390(6) 0.01498(6) -0.00382(5) -0.00105(4) -0.00360(4)
C1 0.0190(5) 0.0177(5) 0.0169(5) -0.0061(4) 0.0017(4) -0.0050(4)
C2 0.0294(6) 0.0283(6) 0.0166(5) -0.0033(5) 0.0002(5) -0.0057(5)
C3 0.0234(6) 0.0270(6) 0.0260(6) -0.0057(5) 0.0033(5) -0.0126(5)
C4 0.0362(7) 0.0266(6) 0.0267(6) -0.0137(5) 0.0067(5) -0.0064(5)
C5 0.0173(5) 0.0162(5) 0.0199(5) -0.0035(4) -0.0031(4) -0.0035(4)
C6 0.0299(6) 0.0182(6) 0.0406(7) -0.0098(5) -0.0112(5) -0.0035(5)
C7 0.0298(6) 0.0309(7) 0.0232(6) 0.0040(5) -0.0027(5) -0.0018(5)
C8 0.0207(5) 0.0200(6) 0.0328(6) -0.0056(5) -0.0111(5) -0.0011(4)
N1 0.0161(4) 0.0288(5) 0.0226(5) -0.0111(4) -0.0022(4) -0.0070(4)
N2 0.0210(5) 0.0243(5) 0.0234(5) -0.0131(4) -0.0015(4) -0.0038(4)
N3 0.0254(5) 0.0191(5) 0.0293(5) -0.0120(4) -0.0083(4) 0.0019(4)
N4 0.0192(4) 0.0192(5) 0.0206(5) -0.0093(4) 0.0033(4) -0.0078(4)
C10 0.0302(7) 0.1004(15) 0.0307(8) -0.0288(9) -0.0034(6) -0.0248(8)
C11 0.0204(5) 0.0255(6) 0.0485(8) -0.0159(6) -0.0032(5) -0.0092(5)
C12 0.0139(5) 0.0235(6) 0.0497(8) -0.0119(6) -0.0052(5) -0.0031(4)
C13 0.0230(6) 0.0292(6) 0.0425(8) -0.0220(6) 0.0137(5) -0.0137(5)
C14 0.0387(7) 0.0449(8) 0.0350(7) -0.0278(7) 0.0031(6) -0.0131(6)
C15 0.0279(7) 0.0522(9) 0.0447(8) -0.0307(7) 0.0052(6) -0.0146(6)
C16 0.0294(6) 0.0213(6) 0.0228(6) -0.0097(5) -0.0085(5) 0.0018(5)
C17 0.0371(7) 0.0209(6) 0.0173(5) -0.0061(4) 0.0008(5) -0.0094(5)
C18 0.0359(7) 0.0286(7) 0.0518(9) -0.0216(7) -0.0127(7) 0.0095(6)
C19 0.0358(7) 0.0215(6) 0.0432(8) -0.0105(6) -0.0086(6) -0.0068(5)
C20 0.0200(5) 0.0229(6) 0.0254(6) -0.0134(5) -0.0005(4) -0.0010(4)
C21 0.0165(5) 0.0186(5) 0.0189(5) -0.0093(4) 0.0000(4) -0.0035(4)

loop_
_atom_type_symbol
_atom_type_description
_atom_type_scat_dispersion_real
_atom_type_scat_dispersion_imag
_atom_type_scat_source
C C 0.0033 0.0016 'International Tables Vol C Tables 4.2.6.8 and 6.1.1.4'
H H 0.0000 0.0000 'International Tables Vol C Tables 4.2.6.8 and 6.1.1.4'
N N 0.0061 0.0033 'International Tables Vol C Tables 4.2.6.8 and 6.1.1.4'
Zn Zn 0.2839 1.4301 'International Tables Vol C Tables 4.2.6.8 and 6.1.1.4'

loop_
_geom_angle_atom_site_label_1
_geom_angle_atom_site_label_2
_geom_angle_atom_site_label_3
_geom_angle
C1 Zn1 C5 122.60(4)
C1 Zn1 N1 113.24(4)
C5 Zn1 N1 109.78(4)
C1 Zn1 N4 111.45(4)
C5 Zn1 N4 112.04(4)
N1 Zn1 N4 79.76(3)
C3 C1 C2 106.75(10)
C3 C1 C4 107.08(10)
C2 C1 C4 106.97(10)
C3 C1 Zn1 108.92(7)
C2 C1 Zn1 120.17(8)
C4 C1 Zn1 106.31(8)
C1 C2 H2A 109.5
C1 C2 H2B 109.5
H2A C2 H2B 109.5
C1 C2 H2C 109.5
H2A C2 H2C 109.5
H2B C2 H2C 109.5
C1 C3 H3A 109.5
C1 C3 H3B 109.5
H3A C3 H3B 109.5
C1 C3 H3C 109.5
H3A C3 H3C 109.5
H3B C3 H3C 109.5
C1 C4 H4A 109.5
C1 C4 H4B 109.5
H4A C4 H4B 109.5
C1 C4 H4C 109.5
H4A C4 H4C 109.5
H4B C4 H4C 109.5
C7 C5 C8 106.82(10)
C7 C5 C6 107.20(10)
C8 C5 C6 106.35(9)
C7 C5 Zn1 119.48(8)
C8 C5 Zn1 107.25(7)
C6 C5 Zn1 109.03(8)
C5 C6 H6A 109.5
C5 C6 H6B 109.5
H6A C6 H6B 109.5
C5 C6 H6C 109.5
H6A C6 H6C 109.5
H6B C6 H6C 109.5
C5 C7 H7A 109.5
C5 C7 H7B 109.5
H7A C7 H7B 109.5
C5 C7 H7C 109.5
H7A C7 H7C 109.5
H7B C7 H7C 109.5
C5 C8 H8A 109.5
C5 C8 H8B 109.5
H8A C8 H8B 109.5
C5 C8 H8C 109.5
H8A C8 H8C 109.5
H8B C8 H8C 109.5
C10 N1 C11 108.06(12)
C10 N1 C12 110.02(12)
C11 N1 C12 108.89(10)
C10 N1 Zn1 111.84(8)
C11 N1 Zn1 111.73(7)
C12 N1 Zn1 106.27(7)
C14 N2 C15 109.18(10)
C14 N2 C16 111.67(10)
C15 N2 C16 110.59(10)
C19 N3 C18 109.62(11)
C19 N3 C20 112.04(10)
C18 N3 C20 109.68(11)
C13 N4 C21 112.67(9)
C13 N4 C17 108.27(10)
C21 N4 C17 112.38(9)
C13 N4 Zn1 101.44(7)
C21 N4 Zn1 108.80(6)
C17 N4 Zn1 112.84(7)
N1 C10 H10A 109.5
N1 C10 H10B 109.5
H10A C10 H10B 109.5
N1 C10 H10C 109.5
H10A C10 H10C 109.5
H10B C10 H10C 109.5
N1 C11 H11A 109.5
N1 C11 H11B 109.5
H11A C11 H11B 109.5
N1 C11 H11C 109.5
H11A C11 H11C 109.5
H11B C11 H11C 109.5
N1 C12 C13 111.11(10)
N1 C12 H12A 109.4
C13 C12 H12A 109.4
N1 C12 H12B 109.4
C13 C12 H12B 109.4
H12A C12 H12B 108.0
N4 C13 C12 112.14(10)
N4 C13 H13A 109.2
C12 C13 H13A 109.2
N4 C13 H13B 109.2
C12 C13 H13B 109.2
H13A C13 H13B 107.9
N2 C14 H14A 109.5
N2 C14 H14B 109.5
H14A C14 H14B 109.5
N2 C14 H14C 109.5
H14A C14 H14C 109.5
H14B C14 H14C 109.5
N2 C15 H15A 109.5
N2 C15 H15B 109.5
H15A C15 H15B 109.5
N2 C15 H15C 109.5
H15A C15 H15C 109.5
H15B C15 H15C 109.5
N2 C16 C17 114.04(10)
N2 C16 H16A 108.7
C17 C16 H16A 108.7
N2 C16 H16B 108.7
C17 C16 H16B 108.7
H16A C16 H16B 107.6
N4 C17 C16 114.30(10)
N4 C17 H17A 108.7
C16 C17 H17A 108.7
N4 C17 H17B 108.7
C16 C17 H17B 108.7
H17A C17 H17B 107.6
N3 C18 H18A 109.5
N3 C18 H18B 109.5
H18A C18 H18B 109.5
N3 C18 H18C 109.5
H18A C18 H18C 109.5
H18B C18 H18C 109.5
N3 C19 H19A 109.5
N3 C19 H19B 109.5
H19A C19 H19B 109.5
N3 C19 H19C 109.5
H19A C19 H19C 109.5
H19B C19 H19C 109.5
N3 C20 C21 110.96(10)
N3 C20 H20A 109.4
C21 C20 H20A 109.4
N3 C20 H20B 109.4
C21 C20 H20B 109.4
H20A C20 H20B 108.0
N4 C21 C20 116.55(9)
N4 C21 H21A 108.2
C20 C21 H21A 108.2
N4 C21 H21B 108.2
C20 C21 H21B 108.2
H21A C21 H21B 107.3

loop_
_geom_bond_atom_site_label_1
_geom_bond_atom_site_label_2
_geom_bond_distance
Zn1 C1 2.0608(11)
Zn1 C5 2.0724(11)
Zn1 N1 2.2930(9)
Zn1 N4 2.3512(9)
C1 C3 1.5326(16)
C1 C2 1.5331(16)
C1 C4 1.5373(16)
C2 H2A 0.9800
C2 H2B 0.9800
C2 H2C 0.9800
C3 H3A 0.9800
C3 H3B 0.9800
C3 H3C 0.9800
C4 H4A 0.9800
C4 H4B 0.9800
C4 H4C 0.9800
C5 C7 1.5308(17)
C5 C8 1.5310(15)
C5 C6 1.5334(17)
C6 H6A 0.9800
C6 H6B 0.9800
C6 H6C 0.9800
C7 H7A 0.9800
C7 H7B 0.9800
C7 H7C 0.9800
C8 H8A 0.9800
C8 H8B 0.9800
C8 H8C 0.9800
N1 C10 1.4705(17)
N1 C11 1.4713(16)
N1 C12 1.4774(16)
N2 C14 1.4536(16)
N2 C15 1.4549(17)
N2 C16 1.4627(15)
N3 C19 1.4534(17)
N3 C18 1.4606(16)
N3 C20 1.4607(16)
N4 C13 1.4774(15)
N4 C21 1.4846(14)
N4 C17 1.4857(15)
C10 H10A 0.9800
C10 H10B 0.9800
C10 H10C 0.9800
C11 H11A 0.9800
C11 H11B 0.9800
C11 H11C 0.9800
C12 C13 1.507(2)
C12 H12A 0.9900
C12 H12B 0.9900
C13 H13A 0.9900
C13 H13B 0.9900
C14 H14A 0.9800
C14 H14B 0.9800
C14 H14C 0.9800
C15 H15A 0.9800
C15 H15B 0.9800
C15 H15C 0.9800
C16 C17 1.5192(18)
C16 H16A 0.9900
C16 H16B 0.9900
C17 H17A 0.9900
C17 H17B 0.9900
C18 H18A 0.9800
C18 H18B 0.9800
C18 H18C 0.9800
C19 H19A 0.9800
C19 H19B 0.9800
C19 H19C 0.9800
C20 C21 1.5301(15)
C20 H20A 0.9900
C20 H20B 0.9900
C21 H21A 0.9900
C21 H21B 0.9900

loop_
_geom_torsion_atom_site_label_1
_geom_torsion_atom_site_label_2
_geom_torsion_atom_site_label_3
_geom_torsion_atom_site_label_4
_geom_torsion
C5 Zn1 C1 C3 69.59(9)
N1 Zn1 C1 C3 -155.05(7)
N4 Zn1 C1 C3 -67.29(8)
C5 Zn1 C1 C2 -166.93(8)
N1 Zn1 C1 C2 -31.57(10)
N4 Zn1 C1 C2 56.19(10)
C5 Zn1 C1 C4 -45.48(10)
N1 Zn1 C1 C4 89.88(8)
N4 Zn1 C1 C4 177.64(7)
C1 Zn1 C5 C7 -164.81(9)
N1 Zn1 C5 C7 58.51(10)
N4 Zn1 C5 C7 -28.15(11)
C1 Zn1 C5 C8 -43.23(10)
N1 Zn1 C5 C8 -179.91(7)
N4 Zn1 C5 C8 93.43(8)
C1 Zn1 C5 C6 71.53(9)
N1 Zn1 C5 C6 -65.15(9)
N4 Zn1 C5 C6 -151.81(8)
C1 Zn1 N1 C10 -20.48(12)
C5 Zn1 N1 C10 120.54(11)
N4 Zn1 N1 C10 -129.56(11)
C1 Zn1 N1 C11 -141.77(8)
C5 Zn1 N1 C11 -0.74(9)
N4 Zn1 N1 C11 109.15(8)
C1 Zn1 N1 C12 99.59(8)
C5 Zn1 N1 C12 -119.39(8)
N4 Zn1 N1 C12 -9.49(8)
C1 Zn1 N4 C13 -131.24(8)
C5 Zn1 N4 C13 87.17(8)
N1 Zn1 N4 C13 -20.16(8)
C1 Zn1 N4 C21 -12.28(8)
C5 Zn1 N4 C21 -153.87(7)
N1 Zn1 N4 C21 98.80(7)
C1 Zn1 N4 C17 113.15(8)
C5 Zn1 N4 C17 -28.44(8)
N1 Zn1 N4 C17 -135.77(8)
C10 N1 C12 C13 160.07(11)
C11 N1 C12 C13 -81.67(12)
Zn1 N1 C12 C13 38.83(12)
C21 N4 C13 C12 -67.26(12)
C17 N4 C13 C12 167.83(10)
Zn1 N4 C13 C12 48.90(11)
N1 C12 C13 N4 -64.22(14)
C14 N2 C16 C17 -75.14(13)
C15 N2 C16 C17 163.07(11)
C13 N4 C17 C16 -176.22(10)
C21 N4 C17 C16 58.69(12)
Zn1 N4 C17 C16 -64.78(11)
N2 C16 C17 N4 -89.00(12)
C19 N3 C20 C21 73.30(13)
C18 N3 C20 C21 -164.73(10)
C13 N4 C21 C20 -57.74(13)
C17 N4 C21 C20 64.89(12)
Zn1 N4 C21 C20 -169.41(8)
N3 C20 C21 N4 -178.73(9)
